data_4328192
loop_
_publ_author_name
'Jonathan Bould'
'Jan Mach\'a\<cek'
'Michael G. S. Londesborough'
'Ram\'on Mac\'ias'
'John D. Kennedy'
'Zden\<ek Bastl'
'Patrick Rupper'
'Tom\'a\<s Ba\<se'

_publ_contact_author_address
;
Institute of Inorganic Chemistry
Academy of Sciences of the Czech Republic, vvi
Husinec-250 68 Rez, CP 1001, Czech Republic
;
_publ_contact_author_email jbould@gmail.com
_publ_contact_author_name
;
J. Bould
;
_publ_contact_author_phone '+420 266 17 3105'
_publ_section_title
;
 Decaborane Thiols as Building Blocks for Self-Assembled Monolayers on
 Metal Surfaces
;
_journal_name_full 'Inorganic Chemistry'
_journal_page_first 1685
_journal_page_last 1694
_journal_paper_doi 10.1021/ic202000b
_journal_volume 51
_journal_year 2012
_chemical_formula_moiety 'B10 H14 S2'
_chemical_formula_sum 'B10 H14 S2'
_chemical_formula_weight 186.33
_chemical_name_systematic
; 
 ? 
;
_space_group_IT_number 14
_symmetry_cell_setting monoclinic
_symmetry_space_group_name_Hall '-P 2yn'
_symmetry_space_group_name_H-M 'P 1 21/n 1'
_atom_sites_solution_hydrogens geom
_atom_sites_solution_primary direct
_atom_sites_solution_secondary difmap
_audit_creation_method SHELXL-97
_cell_angle_alpha 90.00
_cell_angle_beta 92.084(4)
_cell_angle_gamma 90.00
_cell_formula_units_Z 4
_cell_length_a 7.4989(5)
_cell_length_b 11.8047(8)
_cell_length_c 12.1474(8)
_cell_measurement_reflns_used 6825
_cell_measurement_temperature 150(2)
_cell_measurement_theta_max 28.72
_cell_measurement_theta_min 3.14
_cell_volume 1074.60(12)
_computing_cell_refinement 'DENZO-SMN (Otwinowski & Minor, 1996)'
_computing_data_collection 'COLLECT (Nonius, 1999)'
_computing_data_reduction 'DENZO-SMN (Otwinowski & Minor, 1996)'
_computing_molecular_graphics
;
 ORTEP3 for Windows (Farrugia, 1997) 
 XSeed (Barbour, 2001)
;
_computing_publication_material 'WC (Thornton-Pett, 2000)'
_computing_structure_refinement 'SHELXL-97 (Sheldrick, 1997)'
_computing_structure_solution 'SHELXS-97 (Sheldrick, 1990)'
_diffrn_ambient_temperature 150(2)
_diffrn_detector_area_resol_mean
;
120 microns
;
_diffrn_measured_fraction_theta_full 0.993
_diffrn_measured_fraction_theta_max 0.993
_diffrn_measurement_device_type
;
Mach3 kappa-type 4-circle goniostat.
;
_diffrn_measurement_method 'rotation images'
_diffrn_radiation_detector 'ApexII camera'
_diffrn_radiation_monochromator
;
graphite model mounted in "parallel" mode
;
_diffrn_radiation_source
;
Bruker Nonius FR591 rotating anode generator
;
_diffrn_radiation_type MoK\a
_diffrn_radiation_wavelength 0.71073
_diffrn_reflns_av_R_equivalents 0.0472
_diffrn_reflns_av_sigmaI/netI 0.0301
_diffrn_reflns_limit_h_max 10
_diffrn_reflns_limit_h_min -10
_diffrn_reflns_limit_k_max 12
_diffrn_reflns_limit_k_min -15
_diffrn_reflns_limit_l_max 16
_diffrn_reflns_limit_l_min -16
_diffrn_reflns_number 20161
_diffrn_reflns_theta_full 28.78
_diffrn_reflns_theta_max 28.78
_diffrn_reflns_theta_min 2.41
_diffrn_standards_decay_% 0
_diffrn_standards_interval_count 0
_diffrn_standards_interval_time 0
_diffrn_standards_number 0
_exptl_absorpt_coefficient_mu 0.424
_exptl_absorpt_correction_T_max 0.9628
_exptl_absorpt_correction_T_min 0.9276
_exptl_absorpt_correction_type multi-scan
_exptl_absorpt_process_details
;
See Sheldrick, G. M. (2002). SADABS. Version 
2.03. University of Gottingen, Germany.
;
_exptl_crystal_colour colourless
_exptl_crystal_density_diffrn 1.152
_exptl_crystal_description prism
_exptl_crystal_F_000 384
_exptl_crystal_size_max 0.18
_exptl_crystal_size_mid 0.15
_exptl_crystal_size_min 0.09
_refine_diff_density_max 0.671
_refine_diff_density_min -0.468
_refine_diff_density_rms 0.058
_refine_ls_extinction_method none
_refine_ls_goodness_of_fit_ref 1.051
_refine_ls_hydrogen_treatment mixed
_refine_ls_matrix_type full
_refine_ls_number_parameters 151
_refine_ls_number_reflns 2774
_refine_ls_number_restraints 0
_refine_ls_restrained_S_all 1.051
_refine_ls_R_factor_all 0.0523
_refine_ls_R_factor_gt 0.0380
_refine_ls_shift/su_max 0.009
_refine_ls_shift/su_mean 0.000
_refine_ls_structure_factor_coef Fsqd
_refine_ls_weighting_details
; calc 
 [1.00000+0.00000exp(0.00(sin\q/\l)^2^)]/ 
   [\s^2^(Fo^2^)+0.0000+0.4287*P+(0.0595P)^2^+0.0000sin\q/\l] 
 where P = 0.00000Fo^2^ + 1.00000Fc^2^ 
;
_refine_ls_weighting_scheme calc
_refine_ls_wR_factor_gt 0.1055
_refine_ls_wR_factor_ref 0.1135
_reflns_number_gt 2220
_reflns_number_total 2774
_reflns_threshold_expression >2sigma(I)
_cod_data_source_file ic202000b_si_002_4.cif
_cod_data_source_block compound3_jdk_23_2
_cod_database_code 4328192

loop_
_symmetry_equiv_pos_as_xyz
'x, y, z'
'-x+1/2, y+1/2, -z+1/2'
'-x, -y, -z'
'x-1/2, -y-1/2, z-1/2'

loop_
_atom_site_label
_atom_site_type_symbol
_atom_site_fract_x
_atom_site_fract_y
_atom_site_fract_z
_atom_site_U_iso_or_equiv
_atom_site_adp_type
_atom_site_occupancy
_atom_site_symmetry_multiplicity
_atom_site_calc_flag
_atom_site_refinement_flags
S1 S 0.16458(6) 0.55197(4) 0.60159(4) 0.02912(14) Uani 1 1 d .
H1 H 0.2851 0.5391 0.5405 0.044 Uiso 1 1 calc R
S2 S 0.64153(7) 0.56677(5) 0.67168(4) 0.03960(16) Uani 1 1 d .
H2 H 0.7916 0.5936 0.6975 0.059 Uiso 1 1 calc R
B1 B 0.2444(2) 0.63650(16) 0.72436(15) 0.0239(4) Uani 1 1 d .
B2 B 0.4812(2) 0.65162(16) 0.75349(15) 0.0253(4) Uani 1 1 d .
B3 B 0.3410(3) 0.58389(17) 0.85264(16) 0.0275(4) Uani 1 1 d .
H3 H 0.3677 0.4927 0.8725 0.033 Uiso 1 1 calc R
B4 B 0.1115(3) 0.63010(19) 0.84482(16) 0.0299(4) Uani 1 1 d .
H4 H -0.0021 0.5690 0.8507 0.036 Uiso 1 1 calc R
B5 B 0.3488(3) 0.76938(16) 0.69754(16) 0.0256(4) Uani 1 1 d .
B6 B 0.5320(3) 0.78942(18) 0.79601(18) 0.0310(4) Uani 1 1 d .
B7 B 0.5042(3) 0.68233(19) 0.90007(17) 0.0332(4) Uani 1 1 d .
B8 B 0.2594(3) 0.6685(2) 0.95999(17) 0.0347(5) Uani 1 1 d .
B9 B 0.0901(3) 0.7642(2) 0.90312(18) 0.0351(5) Uani 1 1 d .
B10 B 0.1085(3) 0.75490(17) 0.75650(17) 0.0280(4) Uani 1 1 d .
H5 H 0.357(3) 0.8043(19) 0.6175(18) 0.039(6) Uiso 1 1 d .
H6 H 0.651(3) 0.8323(17) 0.7852(17) 0.033(5) Uiso 1 1 d .
H7 H 0.620(3) 0.6602(19) 0.9527(18) 0.045(6) Uiso 1 1 d .
H8 H 0.248(3) 0.636(2) 1.041(2) 0.051(7) Uiso 1 1 d .
H9 H -0.018(3) 0.8002(17) 0.9463(17) 0.034(5) Uiso 1 1 d .
H10 H -0.003(3) 0.7864(19) 0.6988(19) 0.045(6) Uiso 1 1 d .
H56 H 0.397(3) 0.8429(19) 0.7613(18) 0.044(6) Uiso 1 1 d .
H67 H 0.498(3) 0.7874(19) 0.8989(18) 0.040(6) Uiso 1 1 d .
H89 H 0.239(3) 0.776(2) 0.958(2) 0.064(8) Uiso 1 1 d .
H101 H 0.141(3) 0.8258(19) 0.8289(19) 0.043(6) Uiso 1 1 d .

loop_
_atom_site_aniso_label
_atom_site_aniso_U_11
_atom_site_aniso_U_22
_atom_site_aniso_U_33
_atom_site_aniso_U_23
_atom_site_aniso_U_13
_atom_site_aniso_U_12
S1 0.0334(2) 0.0282(2) 0.0252(2) -0.00228(16) -0.00648(16) -0.00352(17)
S2 0.0322(3) 0.0427(3) 0.0439(3) -0.0061(2) 0.0016(2) 0.00907(19)
B1 0.0235(8) 0.0239(9) 0.0239(8) -0.0001(7) -0.0035(7) -0.0011(7)
B2 0.0237(9) 0.0249(9) 0.0269(9) -0.0012(7) -0.0039(7) 0.0005(7)
B3 0.0304(9) 0.0269(10) 0.0249(9) 0.0005(7) -0.0040(7) -0.0017(7)
B4 0.0303(10) 0.0335(11) 0.0258(9) 0.0013(7) 0.0018(7) -0.0021(8)
B5 0.0258(8) 0.0229(9) 0.0279(9) -0.0007(7) 0.0002(7) -0.0005(7)
B6 0.0291(10) 0.0283(10) 0.0352(10) -0.0055(8) -0.0028(8) -0.0032(8)
B7 0.0341(10) 0.0355(11) 0.0293(10) -0.0032(8) -0.0082(8) -0.0023(8)
B8 0.0398(11) 0.0389(12) 0.0253(9) -0.0008(8) -0.0008(8) -0.0026(9)
B9 0.0370(11) 0.0378(12) 0.0307(10) -0.0039(9) 0.0059(8) 0.0011(9)
B10 0.0259(9) 0.0276(10) 0.0305(10) -0.0007(7) 0.0005(7) 0.0012(7)

loop_
_atom_type_symbol
_atom_type_description
_atom_type_scat_dispersion_real
_atom_type_scat_dispersion_imag
_atom_type_scat_source
B B 0.0013 0.0007 'International Tables Vol C Tables 4.2.6.8 and 6.1.1.4'
H H 0.0000 0.0000 'International Tables Vol C Tables 4.2.6.8 and 6.1.1.4'
S S 0.1246 0.1234 'International Tables Vol C Tables 4.2.6.8 and 6.1.1.4'

loop_
_geom_angle_atom_site_label_1
_geom_angle_atom_site_label_2
_geom_angle_atom_site_label_3
_geom_angle
B1 S1 H1 109.5
B2 S2 H2 109.5
B10 B1 B5 67.01(11)
B10 B1 B4 61.12(11)
B5 B1 B4 116.33(14)
B10 B1 B3 107.19(13)
B5 B1 B3 107.13(13)
B4 B1 B3 60.06(11)
B10 B1 B2 116.45(13)
B5 B1 B2 61.01(11)
B4 B1 B2 114.45(13)
B3 B1 B2 60.27(10)
B10 B1 S1 115.05(11)
B5 B1 S1 116.83(12)
B4 B1 S1 116.97(12)
B3 B1 S1 127.62(12)
B2 B1 S1 119.46(12)
B6 B2 B1 110.65(14)
B6 B2 B3 109.89(14)
B1 B2 B3 59.82(10)
B6 B2 B7 60.82(12)
B1 B2 B7 105.61(13)
B3 B2 B7 58.29(11)
B6 B2 B5 60.65(11)
B1 B2 B5 59.01(10)
B3 B2 B5 105.24(13)
B7 B2 B5 104.11(13)
B6 B2 S2 121.13(12)
B1 B2 S2 119.17(12)
B3 B2 S2 120.96(12)
B7 B2 S2 125.78(12)
B5 B2 S2 124.01(12)
B7 B3 B8 69.06(13)
B7 B3 B1 107.84(14)
B8 B3 B1 107.66(14)
B7 B3 B4 117.76(15)
B8 B3 B4 60.89(12)
B1 B3 B4 59.90(10)
B7 B3 B2 61.03(11)
B8 B3 B2 117.70(15)
B1 B3 B2 59.91(10)
B4 B3 B2 113.99(13)
B7 B3 H3 116.4
B8 B3 H3 116.6
B1 B3 H3 125.5
B4 B3 H3 117.7
B2 B3 H3 117.6
B9 B4 B1 110.70(15)
B9 B4 B3 110.76(15)
B1 B4 B3 60.04(10)
B9 B4 B8 61.43(13)
B1 B4 B8 105.97(13)
B3 B4 B8 58.59(11)
B9 B4 B10 60.39(12)
B1 B4 B10 58.88(11)
B3 B4 B10 105.45(13)
B8 B4 B10 104.25(14)
B9 B4 H4 118.5
B1 B4 H4 121.6
B3 B4 H4 121.9
B8 B4 H4 123.9
B10 B4 H4 124.4
B1 B5 B6 108.79(14)
B1 B5 B2 59.98(10)
B6 B5 B2 57.47(11)
B1 B5 B10 56.32(10)
B6 B5 B10 117.04(14)
B2 B5 B10 106.89(13)
B1 B5 H5 123.3(12)
B6 B5 H5 119.3(12)
B2 B5 H5 126.1(12)
B10 B5 H5 116.8(12)
B1 B5 H56 129.5(10)
B6 B5 H56 43.8(11)
B2 B5 H56 99.3(11)
B10 B5 H56 95.0(10)
H5 B5 H56 106.4(16)
B2 B6 B5 61.88(11)
B2 B6 B7 61.63(11)
B5 B6 B7 105.55(14)
B2 B6 H6 126.7(11)
B5 B6 H6 128.1(11)
B7 B6 H6 123.5(11)
B2 B6 H56 101.9(10)
B5 B6 H56 42.0(10)
B7 B6 H56 118.5(10)
H6 B6 H56 113.4(16)
B2 B6 H67 102.9(10)
B5 B6 H67 118.1(10)
B7 B6 H67 43.4(10)
H6 B6 H67 109.4(15)
H56 B6 H67 98.8(14)
B3 B7 B6 109.15(14)
B3 B7 B2 60.68(11)
B6 B7 B2 57.55(11)
B3 B7 B8 55.49(11)
B6 B7 B8 116.19(15)
B2 B7 B8 106.47(13)
B3 B7 H7 124.0(12)
B6 B7 H7 118.0(12)
B2 B7 H7 124.8(12)
B8 B7 H7 119.1(12)
B3 B7 H67 129.0(10)
B6 B7 H67 45.3(10)
B2 B7 H67 100.7(10)
B8 B7 H67 93.0(10)
H7 B7 H67 105.9(16)
B3 B8 B4 60.52(11)
B3 B8 B9 109.05(14)
B4 B8 B9 57.46(12)
B3 B8 B7 55.45(11)
B4 B8 B7 106.44(13)
B9 B8 B7 116.60(15)
B3 B8 H8 121.6(13)
B4 B8 H8 123.9(13)
B9 B8 H8 119.7(13)
B7 B8 H8 118.2(12)
B3 B8 H89 126.1(12)
B4 B8 H89 99.4(12)
B9 B8 H89 45.0(12)
B7 B8 H89 91.3(12)
H8 B8 H89 111.2(18)
B4 B9 B10 61.96(12)
B4 B9 B8 61.11(12)
B10 B9 B8 105.14(15)
B4 B9 H9 129.9(11)
B10 B9 H9 126.7(11)
B8 B9 H9 126.3(11)
B4 B9 H89 102.3(12)
B10 B9 H89 115.0(12)
B8 B9 H89 44.5(12)
H9 B9 H89 111.4(17)
B4 B9 H101 101.7(11)
B10 B9 H101 43.2(11)
B8 B9 H101 114.5(11)
H9 B9 H101 112.7(15)
H89 B9 H101 91.7(16)
B1 B10 B9 109.33(14)
B1 B10 B4 60.00(11)
B9 B10 B4 57.65(11)
B1 B10 B5 56.66(10)
B9 B10 B5 117.38(14)
B4 B10 B5 107.01(13)
B1 B10 H10 122.4(12)
B9 B10 H10 120.8(12)
B4 B10 H10 128.5(12)
B5 B10 H10 114.2(12)
B1 B10 H101 126.1(11)
B9 B10 H101 43.1(11)
B4 B10 H101 97.5(11)
B5 B10 H101 92.3(11)
H10 B10 H101 109.9(16)

loop_
_geom_bond_atom_site_label_1
_geom_bond_atom_site_label_2
_geom_bond_distance
S1 B1 1.8744(18)
S1 H1 1.2000
S2 B2 1.877(2)
S2 H2 1.2000
B1 B10 1.781(3)
B1 B5 1.788(3)
B1 B4 1.802(3)
B1 B3 1.805(3)
B1 B2 1.806(3)
B2 B6 1.745(3)
B2 B3 1.813(3)
B2 B7 1.819(3)
B2 B5 1.825(3)
B3 B7 1.769(3)
B3 B8 1.770(3)
B3 B4 1.805(3)
B3 H3 1.1200
B4 B9 1.744(3)
B4 B8 1.811(3)
B4 B10 1.822(3)
B4 H4 1.1200
B5 B6 1.804(3)
B5 B10 1.971(3)
B5 H5 1.06(2)
B5 H56 1.21(2)
B6 B7 1.805(3)
B6 H6 1.04(2)
B6 H56 1.25(2)
B6 H67 1.28(2)
B7 B8 2.006(3)
B7 H7 1.09(2)
B7 H67 1.24(2)
B8 B9 1.817(3)
B8 H8 1.07(2)
B8 H89 1.27(3)
B9 B10 1.795(3)
B9 H9 1.07(2)
B9 H89 1.29(3)
B9 H101 1.23(2)
B10 H10 1.13(2)
B10 H101 1.23(2)

loop_
_geom_torsion_atom_site_label_1
_geom_torsion_atom_site_label_2
_geom_torsion_atom_site_label_3
_geom_torsion_atom_site_label_4
_geom_torsion
B10 B1 B2 B6 -6.11(19)
B5 B1 B2 B6 33.14(13)
B4 B1 B2 B6 -74.62(18)
B3 B1 B2 B6 -101.62(15)
S1 B1 B2 B6 139.39(13)
B10 B1 B2 B3 95.51(15)
B5 B1 B2 B3 134.76(14)
B4 B1 B2 B3 27.00(14)
S1 B1 B2 B3 -119.00(15)
B10 B1 B2 B7 58.07(18)
B5 B1 B2 B7 97.32(14)
B4 B1 B2 B7 -10.44(19)
B3 B1 B2 B7 -37.44(13)
S1 B1 B2 B7 -156.44(12)
B10 B1 B2 B5 -39.25(14)
B4 B1 B2 B5 -107.76(16)
B3 B1 B2 B5 -134.76(14)
S1 B1 B2 B5 106.24(14)
B10 B1 B2 S2 -153.59(13)
B5 B1 B2 S2 -114.33(14)
B4 B1 B2 S2 137.91(14)
B3 B1 B2 S2 110.91(14)
S1 B1 B2 S2 -8.09(19)
B10 B1 B3 B7 -71.88(17)
B5 B1 B3 B7 -1.29(18)
B4 B1 B3 B7 -112.27(16)
B2 B1 B3 B7 39.24(13)
S1 B1 B3 B7 145.20(14)
B10 B1 B3 B8 1.18(18)
B5 B1 B3 B8 71.76(16)
B4 B1 B3 B8 -39.22(14)
B2 B1 B3 B8 112.30(15)
S1 B1 B3 B8 -141.75(14)
B10 B1 B3 B4 40.40(13)
B5 B1 B3 B4 110.98(15)
B2 B1 B3 B4 151.52(14)
S1 B1 B3 B4 -102.53(16)
B10 B1 B3 B2 -111.12(14)
B5 B1 B3 B2 -40.53(12)
B4 B1 B3 B2 -151.52(14)
S1 B1 B3 B2 105.95(16)
B6 B2 B3 B7 -33.59(14)
B1 B2 B3 B7 -136.50(14)
B5 B2 B3 B7 -97.39(14)
S2 B2 B3 B7 115.52(15)
B6 B2 B3 B8 7.6(2)
B1 B2 B3 B8 -95.26(16)
B7 B2 B3 B8 41.24(15)
B5 B2 B3 B8 -56.15(18)
S2 B2 B3 B8 156.76(13)
B6 B2 B3 B1 102.91(15)
B7 B2 B3 B1 136.50(14)
B5 B2 B3 B1 39.12(12)
S2 B2 B3 B1 -107.98(14)
B6 B2 B3 B4 76.06(17)
B1 B2 B3 B4 -26.85(13)
B7 B2 B3 B4 109.66(16)
B5 B2 B3 B4 12.27(18)
S2 B2 B3 B4 -134.83(13)
B10 B1 B4 B9 -32.32(14)
B5 B1 B4 B9 7.3(2)
B3 B1 B4 B9 102.68(16)
B2 B1 B4 B9 75.62(18)
S1 B1 B4 B9 -137.50(14)
B10 B1 B4 B3 -135.00(14)
B5 B1 B4 B3 -95.41(15)
B2 B1 B4 B3 -27.06(14)
S1 B1 B4 B3 119.82(14)
B10 B1 B4 B8 -97.25(15)
B5 B1 B4 B8 -57.66(18)
B3 B1 B4 B8 37.75(13)
B2 B1 B4 B8 10.7(2)
S1 B1 B4 B8 157.57(13)
B5 B1 B4 B10 39.60(14)
B3 B1 B4 B10 135.00(14)
B2 B1 B4 B10 107.94(15)
S1 B1 B4 B10 -105.18(14)
B7 B3 B4 B9 -7.1(2)
B8 B3 B4 B9 33.82(15)
B1 B3 B4 B9 -102.58(16)
B2 B3 B4 B9 -75.73(18)
B7 B3 B4 B1 95.46(16)
B8 B3 B4 B1 136.40(15)
B2 B3 B4 B1 26.85(13)
B7 B3 B4 B8 -40.94(16)
B1 B3 B4 B8 -136.40(15)
B2 B3 B4 B8 -109.55(16)
B7 B3 B4 B10 56.55(18)
B8 B3 B4 B10 97.50(15)
B1 B3 B4 B10 -38.90(12)
B2 B3 B4 B10 -12.05(18)
B10 B1 B5 B6 110.51(15)
B4 B1 B5 B6 73.19(17)
B3 B1 B5 B6 8.67(17)
B2 B1 B5 B6 -31.51(13)
S1 B1 B5 B6 -141.99(13)
B10 B1 B5 B2 142.02(13)
B4 B1 B5 B2 104.70(15)
B3 B1 B5 B2 40.18(12)
S1 B1 B5 B2 -110.47(14)
B4 B1 B5 B10 -37.32(13)
B3 B1 B5 B10 -101.84(14)
B2 B1 B5 B10 -142.02(13)
S1 B1 B5 B10 107.50(13)
B6 B2 B5 B1 -144.06(14)
B3 B2 B5 B1 -39.51(12)
B7 B2 B5 B1 -99.95(14)
S2 B2 B5 B1 106.30(15)
B1 B2 B5 B6 144.06(14)
B3 B2 B5 B6 104.55(14)
B7 B2 B5 B6 44.11(13)
S2 B2 B5 B6 -109.64(16)
B6 B2 B5 B10 -111.71(15)
B1 B2 B5 B10 32.35(12)
B3 B2 B5 B10 -7.15(16)
B7 B2 B5 B10 -67.59(16)
S2 B2 B5 B10 138.66(13)
B1 B2 B6 B5 -32.53(13)
B3 B2 B6 B5 -96.74(14)
B7 B2 B6 B5 -129.36(14)
S2 B2 B6 B5 114.21(15)
B1 B2 B6 B7 96.83(15)
B3 B2 B6 B7 32.62(13)
B5 B2 B6 B7 129.36(14)
S2 B2 B6 B7 -116.43(15)
B1 B5 B6 B2 32.47(13)
B10 B5 B6 B2 93.52(15)
B1 B5 B6 B7 -12.46(18)
B2 B5 B6 B7 -44.92(13)
B10 B5 B6 B7 48.60(19)
B8 B3 B7 B6 -109.16(16)
B1 B3 B7 B6 -6.57(19)
B4 B3 B7 B6 -71.36(19)
B2 B3 B7 B6 32.16(13)
B8 B3 B7 B2 -141.33(14)
B1 B3 B7 B2 -38.73(13)
B4 B3 B7 B2 -103.52(16)
B1 B3 B7 B8 102.60(15)
B4 B3 B7 B8 37.81(14)
B2 B3 B7 B8 141.33(14)
B2 B6 B7 B3 -33.37(14)
B5 B6 B7 B3 11.69(19)
B5 B6 B7 B2 45.06(13)
B2 B6 B7 B8 -93.53(15)
B5 B6 B7 B8 -48.47(18)
B6 B2 B7 B3 143.42(15)
B1 B2 B7 B3 38.15(13)
B5 B2 B7 B3 99.40(14)
S2 B2 B7 B3 -107.46(16)
B1 B2 B7 B6 -105.27(15)
B3 B2 B7 B6 -143.42(15)
B5 B2 B7 B6 -44.02(13)
S2 B2 B7 B6 109.12(17)
B6 B2 B7 B8 110.95(16)
B1 B2 B7 B8 5.68(18)
B3 B2 B7 B8 -32.48(13)
B5 B2 B7 B8 66.93(16)
S2 B2 B7 B8 -139.94(14)
B7 B3 B8 B4 141.62(15)
B1 B3 B8 B4 38.77(13)
B2 B3 B8 B4 103.48(16)
B7 B3 B8 B9 109.71(16)
B1 B3 B8 B9 6.86(19)
B4 B3 B8 B9 -31.91(14)
B2 B3 B8 B9 71.57(19)
B1 B3 B8 B7 -102.85(15)
B4 B3 B8 B7 -141.62(15)
B2 B3 B8 B7 -38.14(14)
B9 B4 B8 B3 -143.65(16)
B1 B4 B8 B3 -38.42(13)
B10 B4 B8 B3 -99.61(14)
B1 B4 B8 B9 105.23(16)
B3 B4 B8 B9 143.65(16)
B10 B4 B8 B9 44.04(13)
B9 B4 B8 B7 -111.44(16)
B1 B4 B8 B7 -6.20(19)
B3 B4 B8 B7 32.22(13)
B10 B4 B8 B7 -67.39(16)
B6 B7 B8 B3 96.05(16)
B2 B7 B8 B3 34.62(13)
B3 B7 B8 B4 -34.30(14)
B6 B7 B8 B4 61.75(19)
B2 B7 B8 B4 0.32(19)
B3 B7 B8 B9 -95.65(17)
B6 B7 B8 B9 0.4(2)
B2 B7 B8 B9 -61.03(19)
B1 B4 B9 B10 31.77(13)
B3 B4 B9 B10 96.44(15)
B8 B4 B9 B10 129.19(15)
B1 B4 B9 B8 -97.42(15)
B3 B4 B9 B8 -32.75(14)
B10 B4 B9 B8 -129.19(15)
B3 B8 B9 B4 33.08(14)
B7 B8 B9 B4 93.21(16)
B3 B8 B9 B10 -12.0(2)
B4 B8 B9 B10 -45.13(13)
B7 B8 B9 B10 48.08(19)
B5 B1 B10 B9 -110.64(15)
B4 B1 B10 B9 31.00(13)
B3 B1 B10 B9 -8.89(18)
B2 B1 B10 B9 -73.69(18)
S1 B1 B10 B9 139.30(13)
B5 B1 B10 B4 -141.64(14)
B3 B1 B10 B4 -39.89(12)
B2 B1 B10 B4 -104.69(15)
S1 B1 B10 B4 108.30(14)
B4 B1 B10 B5 141.64(14)
B3 B1 B10 B5 101.75(14)
B2 B1 B10 B5 36.95(13)
S1 B1 B10 B5 -110.06(13)
B4 B9 B10 B1 -31.87(13)
B8 B9 B10 B1 12.80(19)
B8 B9 B10 B4 44.67(13)
B4 B9 B10 B5 -93.56(15)
B8 B9 B10 B5 -48.89(19)
B9 B4 B10 B1 144.88(15)
B3 B4 B10 B1 39.46(12)
B8 B4 B10 B1 100.27(14)
B1 B4 B10 B9 -144.88(15)
B3 B4 B10 B9 -105.42(15)
B8 B4 B10 B9 -44.61(14)
B9 B4 B10 B5 112.05(15)
B1 B4 B10 B5 -32.83(12)
B3 B4 B10 B5 6.63(16)
B8 B4 B10 B5 67.44(16)
B6 B5 B10 B1 -95.42(16)
B2 B5 B10 B1 -33.84(12)
B1 B5 B10 B9 96.05(16)
B6 B5 B10 B9 0.6(2)
B2 B5 B10 B9 62.22(18)
B1 B5 B10 B4 34.19(12)
B6 B5 B10 B4 -61.22(18)
B2 B5 B10 B4 0.36(17)
